data_2203445
loop_
_publ_author_name
'Estudiante-Negrete, Fabiola'
'Morales-Morales, David'
'Toscano, Rub\'en A.'

_publ_section_title
;
 Di-\m~2~-chloro-dichlorodi-\m~3~-oxo-octaphenyltetratin
 dichloromethane solvate
;
_journal_issue 4
_journal_name_full 'Acta Crystallographica Section E'
_journal_page_first m482
_journal_page_last m484
_journal_paper_doi 10.1107/S1600536804006658
_journal_volume 60
_journal_year 2004
_chemical_formula_iupac '[Sn4 (C6 H5)8 Cl4 O2], C H2 Cl2'
_chemical_formula_moiety 'C48 H40 Cl4 O2 Sn4, C H2 Cl2'
_chemical_formula_sum 'C49 H42 Cl6 O2 Sn4'
_chemical_formula_weight 1350.29
_chemical_name_systematic
;
bis(\m3-Oxo)-bis(\m2-chloro)-dichloro-octaphenyl-tetra-tin,
methylene chloride solvate
;
_space_group_IT_number 14
_symmetry_cell_setting monoclinic
_symmetry_space_group_name_Hall '-P 2yn'
_symmetry_space_group_name_H-M 'P 1 21/n 1'
_atom_sites_solution_hydrogens geom
_atom_sites_solution_primary direct
_atom_sites_solution_secondary difmap
_audit_creation_method SHELXL-97
_cell_angle_alpha 90.00
_cell_angle_beta 100.5650(10)
_cell_angle_gamma 90.00
_cell_formula_units_Z 4
_cell_length_a 11.6940(10)
_cell_length_b 23.2560(10)
_cell_length_c 18.8050(10)
_cell_measurement_reflns_used 6333
_cell_measurement_temperature 293(2)
_cell_measurement_theta_max 25.01
_cell_measurement_theta_min 2.25
_cell_volume 5027.4(6)
_computing_cell_refinement SMART
_computing_data_collection 'SMART (Bruker, 1999)'
_computing_data_reduction 'SAINT (Bruker, 1999)'
_computing_molecular_graphics SHELXTL
_computing_publication_material SHELXTL
_computing_structure_refinement SHELXTL
_computing_structure_solution 'SHELXTL (Sheldrick, 2000)'
_diffrn_ambient_temperature 293(2)
_diffrn_detector_area_resol_mean 0.661
_diffrn_measured_fraction_theta_full 0.998
_diffrn_measured_fraction_theta_max 0.998
_diffrn_measurement_device_type 'Bruker Smart APEX CCD'
_diffrn_measurement_method \w
_diffrn_radiation_monochromator graphite
_diffrn_radiation_source 'fine-focus sealed tube'
_diffrn_radiation_type MoK\a
_diffrn_radiation_wavelength 0.71073
_diffrn_reflns_av_R_equivalents 0.0720
_diffrn_reflns_av_sigmaI/netI 0.0613
_diffrn_reflns_limit_h_max 13
_diffrn_reflns_limit_h_min -13
_diffrn_reflns_limit_k_max 27
_diffrn_reflns_limit_k_min -27
_diffrn_reflns_limit_l_max 22
_diffrn_reflns_limit_l_min -22
_diffrn_reflns_number 40974
_diffrn_reflns_theta_full 25.03
_diffrn_reflns_theta_max 25.03
_diffrn_reflns_theta_min 1.41
_diffrn_standards_decay_% 0
_diffrn_standards_number 0
_exptl_absorpt_coefficient_mu 2.320
_exptl_absorpt_correction_T_max 0.8783
_exptl_absorpt_correction_T_min 0.7581
_exptl_absorpt_correction_type analytical
_exptl_absorpt_process_details
;
face-indexed (XPREP in SAINT V 6.23C; Bruker, 1999)
;
_exptl_crystal_colour colorless
_exptl_crystal_density_diffrn 1.784
_exptl_crystal_density_method 'not measured'
_exptl_crystal_description prism
_exptl_crystal_F_000 2616
_exptl_crystal_size_max 0.236
_exptl_crystal_size_mid 0.174
_exptl_crystal_size_min 0.11
_refine_diff_density_max 0.568
_refine_diff_density_min -0.499
_refine_ls_extinction_method none
_refine_ls_goodness_of_fit_ref 0.976
_refine_ls_hydrogen_treatment constr
_refine_ls_matrix_type full
_refine_ls_number_parameters 559
_refine_ls_number_reflns 8864
_refine_ls_number_restraints 0
_refine_ls_restrained_S_all 0.976
_refine_ls_R_factor_all 0.0531
_refine_ls_R_factor_gt 0.0330
_refine_ls_shift/su_max 0.012
_refine_ls_shift/su_mean 0.000
_refine_ls_structure_factor_coef Fsqd
_refine_ls_weighting_details 'calc w = 1/[\s^2^(Fo^2^)+(0.0005P)^2^] where P=(Fo^2^+2Fc^2^)/3'
_refine_ls_weighting_scheme calc
_refine_ls_wR_factor_gt 0.0542
_refine_ls_wR_factor_ref 0.0570
_reflns_number_gt 6043
_reflns_number_total 8864
_reflns_threshold_expression I>2\s(I)
_cod_data_source_file hg6024.cif
_cod_data_source_block I
_cod_depositor_comments
;
The following automatic conversions were performed:
'_symmetry_cell_setting' value 'Monoclinic' changed to 'monoclinic'
according to '/home/saulius/struct/CIF-dictionaries/cif_core.dic'
dictionary named 'cif_core.dic' version 2.4.1 from 2010-06-29.

Automatic conversion script
Id: cif_fix_enum 1527 2010-12-29 10:47:43Z saulius 

The following automatic conversions were performed:

'_symmetry_cell_setting' value 'Monoclinic' changed to 'monoclinic'
according to /home/saulius/struct/CIF-dictionaries/cif_core.dic
dictionary named 'cif_core.dic' version 2.4.1 from 2010-06-29.

Automatic conversion script
Id: cif_fix_values 1715 2011-07-08 13:25:40Z adriana 
;
_cod_original_sg_symbol_H-M 'P 21/n'
_cod_database_code 2203445

loop_
_symmetry_equiv_pos_as_xyz
'x, y, z'
'-x+1/2, y+1/2, -z+1/2'
'-x, -y, -z'
'x-1/2, -y-1/2, z-1/2'

loop_
_atom_site_label
_atom_site_fract_x
_atom_site_fract_y
_atom_site_fract_z
_atom_site_U_iso_or_equiv
_atom_site_adp_type
_atom_site_calc_flag
_atom_site_refinement_flags
_atom_site_occupancy
_atom_site_disorder_assembly
_atom_site_disorder_group
_atom_site_type_symbol
Sn1 0.46228(3) 0.213564(15) 0.783432(16) 0.04067(10) Uani d . 1 . . Sn
Sn3 0.45723(3) 0.059455(15) 0.785722(17) 0.04190(10) Uani d . 1 . . Sn
Sn2 0.30972(3) 0.156613(15) 0.633687(16) 0.04029(10) Uani d . 1 . . Sn
Sn4 0.32186(3) 0.311113(15) 0.633584(17) 0.04263(10) Uani d . 1 . . Sn
Cl1 0.55870(11) 0.13667(6) 0.88340(6) 0.0547(3) Uani d . 1 . . Cl
Cl2 0.21435(11) 0.23268(6) 0.53509(6) 0.0537(3) Uani d . 1 . . Cl
Cl4 0.43779(11) 0.35318(6) 0.74221(6) 0.0569(4) Uani d . 1 . . Cl
Cl3 0.34626(11) 0.01633(6) 0.67575(6) 0.0551(4) Uani d . 1 . . Cl
O1 0.4127(2) 0.13587(12) 0.73591(13) 0.0379(7) Uani d . 1 . . O
O2 0.3620(2) 0.23388(12) 0.68153(13) 0.0385(8) Uani d . 1 . . O
C1 0.3526(4) 0.24005(19) 0.8541(2) 0.0397(12) Uani d . 1 . . C
C2 0.3972(5) 0.2477(2) 0.9277(3) 0.0632(16) Uani d . 1 . . C
H2 0.4760 0.2419 0.9450 0.080 Uiso calc R 1 . . H
C3 0.3257(6) 0.2636(3) 0.9745(3) 0.082(2) Uani d . 1 . . C
H3 0.3566 0.2682 1.0233 0.080 Uiso calc R 1 . . H
C4 0.2106(6) 0.2728(3) 0.9506(3) 0.084(2) Uani d . 1 . . C
H4 0.1624 0.2835 0.9826 0.080 Uiso calc R 1 . . H
C5 0.1672(5) 0.2660(3) 0.8790(3) 0.094(2) Uani d . 1 . . C
H5 0.0885 0.2727 0.8620 0.080 Uiso calc R 1 . . H
C6 0.2372(5) 0.2495(2) 0.8309(3) 0.0655(17) Uani d . 1 . . C
H6 0.2050 0.2448 0.7822 0.080 Uiso calc R 1 . . H
C7 0.6293(4) 0.2356(2) 0.7670(2) 0.0406(12) Uani d . 1 . . C
C8 0.7146(5) 0.2519(3) 0.8231(3) 0.081(2) Uani d . 1 . . C
H8 0.6975 0.2542 0.8694 0.080 Uiso calc R 1 . . H
C9 0.8247(6) 0.2651(3) 0.8129(4) 0.108(3) Uani d . 1 . . C
H9 0.8811 0.2767 0.8517 0.080 Uiso calc R 1 . . H
C10 0.8505(5) 0.2610(3) 0.7455(4) 0.092(2) Uani d . 1 . . C
H10 0.9259 0.2683 0.7384 0.080 Uiso calc R 1 . . H
C11 0.7673(6) 0.2464(3) 0.6887(4) 0.101(2) Uani d . 1 . . C
H11 0.7843 0.2445 0.6424 0.080 Uiso calc R 1 . . H
C12 0.6570(5) 0.2343(3) 0.7002(3) 0.0702(18) Uani d . 1 . . C
H12 0.5996 0.2249 0.6608 0.080 Uiso calc R 1 . . H
C13 0.4205(4) 0.1275(2) 0.5645(2) 0.0431(12) Uani d . 1 . . C
C14 0.5282(4) 0.1052(2) 0.5918(3) 0.0568(15) Uani d . 1 . . C
H14 0.5540 0.1053 0.6416 0.080 Uiso calc R 1 . . H
C15 0.5991(5) 0.0828(3) 0.5480(3) 0.0743(18) Uani d . 1 . . C
H15 0.6712 0.0675 0.5683 0.080 Uiso calc R 1 . . H
C16 0.5638(6) 0.0831(3) 0.4751(4) 0.087(2) Uani d . 1 . . C
H16 0.6114 0.0679 0.4452 0.080 Uiso calc R 1 . . H
C17 0.4575(6) 0.1059(3) 0.4459(3) 0.088(2) Uani d . 1 . . C
H17 0.4339 0.1060 0.3959 0.080 Uiso calc R 1 . . H
C18 0.3844(5) 0.1288(3) 0.4882(3) 0.0709(18) Uani d . 1 . . C
H18 0.3132 0.1447 0.4674 0.080 Uiso calc R 1 . . H
C19 0.1441(4) 0.1345(2) 0.6552(2) 0.0412(12) Uani d . 1 . . C
C20 0.0457(4) 0.1339(2) 0.6013(3) 0.0655(16) Uani d . 1 . . C
H20 0.0518 0.1437 0.5542 0.080 Uiso calc R 1 . . H
C21 -0.0603(5) 0.1192(3) 0.6169(3) 0.086(2) Uani d . 1 . . C
H21 -0.1252 0.1186 0.5799 0.080 Uiso calc R 1 . . H
C22 -0.0725(5) 0.1054(3) 0.6853(3) 0.0767(18) Uani d . 1 . . C
H22 -0.1453 0.0962 0.6955 0.080 Uiso calc R 1 . . H
C23 0.0236(5) 0.1052(2) 0.7392(3) 0.0685(17) Uani d . 1 . . C
H23 0.0167 0.0948 0.7860 0.080 Uiso calc R 1 . . H
C24 0.1311(4) 0.1202(2) 0.7242(3) 0.0551(15) Uani d . 1 . . C
H24 0.1956 0.1207 0.7614 0.080 Uiso calc R 1 . . H
C25 0.3514(4) 0.0301(2) 0.8577(2) 0.0434(12) Uani d . 1 . . C
C26 0.2485(4) 0.0007(2) 0.8341(3) 0.0520(14) Uani d . 1 . . C
H26 0.2240 -0.0043 0.7846 0.080 Uiso calc R 1 . . H
C27 0.1807(4) -0.0215(2) 0.8796(3) 0.0543(14) Uani d . 1 . . C
H27 0.1119 -0.0407 0.8612 0.080 Uiso calc R 1 . . H
C28 0.2163(5) -0.0147(2) 0.9536(3) 0.0649(16) Uani d . 1 . . C
H28 0.1714 -0.0293 0.9855 0.080 Uiso calc R 1 . . H
C29 0.3178(5) 0.0136(2) 0.9794(3) 0.0697(17) Uani d . 1 . . C
H29 0.3420 0.0181 1.0290 0.080 Uiso calc R 1 . . H
C30 0.3841(4) 0.0355(2) 0.9333(3) 0.0610(15) Uani d . 1 . . C
H30 0.4529 0.0546 0.9523 0.080 Uiso calc R 1 . . H
C31 0.6235(4) 0.0268(2) 0.7772(2) 0.0418(12) Uani d . 1 . . C
C32 0.6389(4) -0.0062(2) 0.7187(3) 0.0552(14) Uani d . 1 . . C
H32 0.5768 -0.0106 0.6804 0.080 Uiso calc R 1 . . H
C33 0.7438(5) -0.0332(2) 0.7150(3) 0.0680(16) Uani d . 1 . . C
H33 0.7524 -0.0543 0.6744 0.080 Uiso calc R 1 . . H
C34 0.8350(5) -0.0279(2) 0.7729(3) 0.0729(18) Uani d . 1 . . C
H34 0.9044 -0.0472 0.7724 0.080 Uiso calc R 1 . . H
C35 0.8237(4) 0.0053(2) 0.8302(3) 0.0638(16) Uani d . 1 . . C
H35 0.8868 0.0103 0.8678 0.080 Uiso calc R 1 . . H
C36 0.7186(4) 0.0320(2) 0.8334(3) 0.0544(14) Uani d . 1 . . C
H36 0.7116 0.0538 0.8739 0.080 Uiso calc R 1 . . H
C37 0.1575(4) 0.3434(2) 0.6455(2) 0.0426(12) Uani d . 1 . . C
C38 0.1385(4) 0.3654(2) 0.7100(3) 0.0536(14) Uani d . 1 . . C
H38 0.1989 0.3655 0.7498 0.080 Uiso calc R 1 . . H
C39 0.0326(5) 0.3873(2) 0.7170(3) 0.0590(15) Uani d . 1 . . C
H39 0.0226 0.4027 0.7611 0.080 Uiso calc R 1 . . H
C40 -0.0588(5) 0.3867(2) 0.6601(3) 0.0680(17) Uani d . 1 . . C
H40 -0.1311 0.4009 0.6655 0.080 Uiso calc R 1 . . H
C41 -0.0425(5) 0.3650(3) 0.5954(3) 0.0746(18) Uani d . 1 . . C
H41 -0.1041 0.3643 0.5564 0.080 Uiso calc R 1 . . H
C42 0.0647(5) 0.3440(2) 0.5875(3) 0.0640(16) Uani d . 1 . . C
H42 0.0752 0.3302 0.5427 0.080 Uiso calc R 1 . . H
C43 0.4265(4) 0.3371(2) 0.5586(2) 0.0426(12) Uani d . 1 . . C
C44 0.5375(4) 0.3561(2) 0.5816(3) 0.0592(15) Uani d . 1 . . C
H44 0.5691 0.3555 0.6308 0.080 Uiso calc R 1 . . H
C45 0.6033(5) 0.3759(3) 0.5332(3) 0.084(2) Uani d . 1 . . C
H45 0.6781 0.3896 0.5500 0.080 Uiso calc R 1 . . H
C46 0.5597(6) 0.3758(3) 0.4607(3) 0.086(2) Uani d . 1 . . C
H46 0.6055 0.3882 0.4281 0.080 Uiso calc R 1 . . H
C47 0.4510(6) 0.3576(3) 0.4366(3) 0.0764(19) Uani d . 1 . . C
H47 0.4211 0.3581 0.3873 0.080 Uiso calc R 1 . . H
C48 0.3818(5) 0.3377(2) 0.4846(3) 0.0627(16) Uani d . 1 . . C
H48 0.3064 0.3250 0.4673 0.080 Uiso calc R 1 . . H
C49 0.4561(7) 0.4593(4) 0.8922(4) 0.129(3) Uani d . 1 . . C
H49A 0.4224 0.4963 0.9001 0.080 Uiso calc PR 0.852(5) A 1 H
H49B 0.4572 0.4561 0.8409 0.080 Uiso calc PR 0.852(5) A 1 H
H49C 0.4890 0.4962 0.8853 0.080 Uiso d PR 0.148(5) A 2 H
H49D 0.4047 0.4489 0.8482 0.080 Uiso d PR 0.148(5) A 2 H
Cl5A 0.3685(2) 0.40753(12) 0.91460(12) 0.1211(13) Uani d P 0.852(5) A 1 Cl
Cl6A 0.6011(3) 0.45829(17) 0.93955(16) 0.1507(15) Uani d P 0.852(5) A 1 Cl
Cl6B 0.388(3) 0.4635(16) 0.9591(18) 0.317(18) Uiso d P 0.148(5) A 2 Cl
Cl5B 0.5754(15) 0.4065(9) 0.9131(9) 0.142(7) Uiso d P 0.148(5) A 2 Cl

loop_
_atom_site_aniso_label
_atom_site_aniso_U_11
_atom_site_aniso_U_22
_atom_site_aniso_U_33
_atom_site_aniso_U_12
_atom_site_aniso_U_13
_atom_site_aniso_U_23
Sn1 0.0350(2) 0.0522(2) 0.0333(2) -0.00208(17) 0.00232(15) -0.00345(16)
Sn3 0.0394(2) 0.0456(2) 0.0414(2) 0.00441(17) 0.00927(16) 0.00353(17)
Sn2 0.0358(2) 0.0509(2) 0.03351(19) -0.00372(16) 0.00484(15) -0.00479(16)
Sn4 0.0404(2) 0.0465(2) 0.0406(2) 0.00087(17) 0.00654(16) 0.00438(17)
Cl1 0.0584(9) 0.0538(9) 0.0488(8) 0.0024(7) 0.0021(6) 0.0033(7)
Cl2 0.0547(8) 0.0578(9) 0.0449(7) -0.0036(7) -0.0006(6) 0.0039(7)
Cl4 0.0589(9) 0.0603(10) 0.0484(8) -0.0094(7) 0.0018(6) -0.0048(7)
Cl3 0.0541(8) 0.0595(9) 0.0504(8) -0.0029(7) 0.0065(6) -0.0071(7)
O1 0.0410(18) 0.0407(19) 0.0295(16) 0.0013(15) -0.0002(14) 0.0025(15)
O2 0.0419(19) 0.043(2) 0.0284(16) -0.0007(16) -0.0001(14) 0.0042(15)
C1 0.041(3) 0.045(3) 0.032(3) 0.003(2) 0.004(2) 0.001(2)
C2 0.057(4) 0.085(5) 0.047(3) 0.015(3) 0.007(3) -0.006(3)
C3 0.103(6) 0.096(5) 0.047(4) 0.023(4) 0.013(4) -0.013(3)
C4 0.088(5) 0.110(6) 0.062(4) 0.025(4) 0.040(4) -0.002(4)
C5 0.046(4) 0.152(7) 0.088(5) 0.023(4) 0.020(4) -0.006(5)
C6 0.048(4) 0.094(5) 0.054(3) 0.003(3) 0.005(3) -0.004(3)
C7 0.032(3) 0.050(3) 0.038(3) -0.002(2) 0.002(2) 0.003(3)
C8 0.061(4) 0.123(6) 0.055(4) -0.024(4) 0.004(3) -0.002(4)
C9 0.057(5) 0.173(8) 0.086(5) -0.054(5) -0.005(4) 0.002(5)
C10 0.044(4) 0.111(6) 0.124(6) -0.007(4) 0.023(4) 0.020(5)
C11 0.077(5) 0.151(7) 0.082(5) -0.010(5) 0.036(4) 0.003(5)
C12 0.045(4) 0.111(5) 0.054(4) -0.018(3) 0.007(3) -0.004(4)
C13 0.040(3) 0.048(3) 0.042(3) -0.003(2) 0.011(2) -0.008(2)
C14 0.054(4) 0.065(4) 0.054(3) 0.003(3) 0.018(3) 0.001(3)
C15 0.059(4) 0.094(5) 0.079(4) 0.004(3) 0.037(4) 0.000(4)
C16 0.084(5) 0.100(6) 0.093(5) 0.004(4) 0.059(4) -0.023(4)
C17 0.098(6) 0.122(6) 0.050(4) 0.005(5) 0.027(4) -0.034(4)
C18 0.062(4) 0.107(5) 0.044(3) 0.002(4) 0.009(3) -0.023(3)
C19 0.038(3) 0.046(3) 0.038(3) -0.001(2) 0.005(2) -0.002(2)
C20 0.046(3) 0.093(5) 0.055(3) -0.020(3) 0.002(3) 0.012(3)
C21 0.043(4) 0.134(6) 0.076(4) -0.021(4) 0.001(3) 0.033(4)
C22 0.043(4) 0.098(5) 0.092(5) -0.010(3) 0.020(4) 0.011(4)
C23 0.062(4) 0.085(5) 0.064(4) -0.004(3) 0.026(3) 0.012(3)
C24 0.043(3) 0.080(4) 0.043(3) -0.003(3) 0.011(3) 0.002(3)
C25 0.039(3) 0.042(3) 0.048(3) 0.003(2) 0.005(2) 0.003(3)
C26 0.060(4) 0.046(3) 0.051(3) 0.002(3) 0.011(3) -0.001(3)
C27 0.049(3) 0.051(4) 0.065(4) -0.006(3) 0.020(3) 0.000(3)
C28 0.070(4) 0.057(4) 0.078(4) -0.005(3) 0.040(4) 0.007(3)
C29 0.075(4) 0.089(5) 0.048(3) -0.010(4) 0.019(3) 0.010(3)
C30 0.053(4) 0.076(4) 0.054(4) -0.010(3) 0.011(3) 0.006(3)
C31 0.042(3) 0.045(3) 0.039(3) 0.004(2) 0.010(2) 0.005(2)
C32 0.048(3) 0.056(4) 0.064(4) -0.001(3) 0.015(3) -0.005(3)
C33 0.057(4) 0.075(4) 0.076(4) 0.002(3) 0.023(3) -0.009(3)
C34 0.048(4) 0.068(4) 0.105(5) 0.023(3) 0.021(4) 0.001(4)
C35 0.044(3) 0.077(4) 0.070(4) 0.015(3) 0.008(3) 0.008(3)
C36 0.051(3) 0.061(4) 0.053(3) 0.008(3) 0.014(3) 0.005(3)
C37 0.043(3) 0.046(3) 0.039(3) 0.003(2) 0.009(2) 0.006(2)
C38 0.055(4) 0.053(4) 0.054(3) -0.002(3) 0.013(3) -0.007(3)
C39 0.057(4) 0.060(4) 0.065(4) 0.007(3) 0.025(3) -0.018(3)
C40 0.055(4) 0.059(4) 0.093(5) 0.014(3) 0.021(4) -0.004(4)
C41 0.055(4) 0.090(5) 0.074(4) 0.019(4) -0.002(3) -0.005(4)
C42 0.055(4) 0.090(5) 0.046(3) 0.017(3) 0.005(3) -0.001(3)
C43 0.039(3) 0.046(3) 0.042(3) 0.000(2) 0.006(2) 0.008(2)
C44 0.043(3) 0.081(4) 0.052(3) -0.010(3) 0.008(3) 0.003(3)
C45 0.050(4) 0.129(6) 0.075(4) -0.028(4) 0.013(3) 0.002(4)
C46 0.086(5) 0.103(6) 0.077(5) -0.028(4) 0.042(4) 0.003(4)
C47 0.098(5) 0.087(5) 0.047(4) -0.019(4) 0.020(4) 0.008(3)
C48 0.056(4) 0.083(5) 0.046(3) -0.014(3) 0.004(3) 0.006(3)
C49 0.133(8) 0.169(9) 0.084(5) 0.027(7) 0.022(5) -0.005(6)
Cl5A 0.150(3) 0.116(2) 0.0937(18) 0.0024(18) 0.0140(15) 0.0075(15)
Cl6A 0.131(2) 0.182(4) 0.155(3) 0.021(2) 0.070(2) 0.032(2)

loop_
_atom_type_symbol
_atom_type_description
_atom_type_scat_dispersion_real
_atom_type_scat_dispersion_imag
_atom_type_scat_source
C C 0.0033 0.0016 'International Tables Vol C Tables 4.2.6.8 and 6.1.1.4'
H H 0.0000 0.0000 'International Tables Vol C Tables 4.2.6.8 and 6.1.1.4'
Cl Cl 0.1484 0.1585 'International Tables Vol C Tables 4.2.6.8 and 6.1.1.4'
Sn Sn -0.6537 1.4246 'International Tables Vol C Tables 4.2.6.8 and 6.1.1.4'
O O 0.0106 0.0060 'International Tables Vol C Tables 4.2.6.8 and 6.1.1.4'

loop_
_geom_angle_atom_site_label_1
_geom_angle_atom_site_label_2
_geom_angle_atom_site_label_3
_geom_angle
_geom_angle_publ_flag
O1 Sn1 C7 110.32(15) yes
O1 Sn1 C1 112.16(15) yes
C7 Sn1 C1 135.65(18) yes
O1 Sn1 O2 74.68(10) yes
C7 Sn1 O2 100.92(14) yes
C1 Sn1 O2 101.91(14) yes
O1 Sn1 Cl1 76.56(7) yes
C7 Sn1 Cl1 89.02(12) yes
C1 Sn1 Cl1 88.82(12) yes
O2 Sn1 Cl1 151.24(8) yes
O1 Sn3 C25 116.64(14) yes
O1 Sn3 C31 116.02(14) yes
C25 Sn3 C31 125.97(17) yes
O1 Sn3 Cl3 85.26(8) yes
C25 Sn3 Cl3 97.32(13) yes
C31 Sn3 Cl3 98.11(13) yes
O1 Sn3 Cl1 76.94(8) yes
C25 Sn3 Cl1 90.86(13) yes
C31 Sn3 Cl1 89.70(13) yes
Cl3 Sn3 Cl1 162.21(4) yes
O2 Sn2 C13 112.58(15) yes
O2 Sn2 C19 109.83(14) yes
C13 Sn2 C19 136.73(17) yes
O2 Sn2 O1 74.26(10) yes
C13 Sn2 O1 100.04(15) yes
C19 Sn2 O1 99.14(14) yes
O2 Sn2 Cl2 77.06(7) yes
C13 Sn2 Cl2 90.56(13) yes
C19 Sn2 Cl2 90.78(12) yes
O1 Sn2 Cl2 151.31(8) yes
O2 Sn4 C37 114.11(14) yes
O2 Sn4 C43 115.76(15) yes
C37 Sn4 C43 128.11(17) yes
O2 Sn4 Cl4 86.28(8) yes
C37 Sn4 Cl4 98.36(13) yes
C43 Sn4 Cl4 98.20(13) yes
O2 Sn4 Cl2 75.54(8) yes
C37 Sn4 Cl2 89.69(13) yes
C43 Sn4 Cl2 89.40(13) yes
Cl4 Sn4 Cl2 161.82(4) yes
Sn3 Cl1 Sn1 83.71(3) yes
Sn2 Cl2 Sn4 83.65(3) yes
Sn3 O1 Sn1 122.78(12) yes
Sn3 O1 Sn2 132.02(14) yes
Sn1 O1 Sn2 105.17(12) yes
Sn4 O2 Sn2 123.73(12) yes
Sn4 O2 Sn1 130.38(14) yes
Sn2 O2 Sn1 105.88(12) yes
C6 C1 C2 117.8(5) no
C6 C1 Sn1 122.0(4) no
C2 C1 Sn1 120.2(4) no
C3 C2 C1 120.6(5) no
C3 C2 H2 119.7 no
C1 C2 H2 119.7 no
C4 C3 C2 121.0(5) no
C4 C3 H3 119.5 no
C2 C3 H3 119.5 no
C3 C4 C5 118.5(6) no
C3 C4 H4 120.7 no
C5 C4 H4 120.7 no
C4 C5 C6 121.5(6) no
C4 C5 H5 119.2 no
C6 C5 H5 119.2 no
C1 C6 C5 120.5(5) no
C1 C6 H6 119.7 no
C5 C6 H6 119.7 no
C12 C7 C8 117.2(5) no
C12 C7 Sn1 121.3(4) no
C8 C7 Sn1 121.5(4) no
C7 C8 C9 121.7(6) no
C7 C8 H8 119.1 no
C9 C8 H8 119.1 no
C10 C9 C8 119.4(6) no
C10 C9 H9 120.3 no
C8 C9 H9 120.3 no
C11 C10 C9 120.2(6) no
C11 C10 H10 119.9 no
C9 C10 H10 119.9 no
C10 C11 C12 119.3(6) no
C10 C11 H11 120.4 no
C12 C11 H11 120.4 no
C7 C12 C11 122.2(5) no
C7 C12 H12 118.9 no
C11 C12 H12 118.9 no
C14 C13 C18 118.0(5) no
C14 C13 Sn2 121.1(3) no
C18 C13 Sn2 120.9(4) no
C13 C14 C15 122.2(5) no
C13 C14 H14 118.9 no
C15 C14 H14 118.9 no
C16 C15 C14 119.9(6) no
C16 C15 H15 120.0 no
C14 C15 H15 120.0 no
C15 C16 C17 119.4(6) no
C15 C16 H16 120.3 no
C17 C16 H16 120.3 no
C16 C17 C18 122.1(6) no
C16 C17 H17 118.9 no
C18 C17 H17 118.9 no
C17 C18 C13 118.4(5) no
C17 C18 H18 120.8 no
C13 C18 H18 120.8 no
C24 C19 C20 117.9(5) no
C24 C19 Sn2 120.2(3) no
C20 C19 Sn2 122.0(3) no
C21 C20 C19 120.6(5) no
C21 C20 H20 119.7 no
C19 C20 H20 119.7 no
C22 C21 C20 121.2(5) no
C22 C21 H21 119.4 no
C20 C21 H21 119.4 no
C21 C22 C23 119.1(5) no
C21 C22 H22 120.4 no
C23 C22 H22 120.4 no
C22 C23 C24 120.2(5) no
C22 C23 H23 119.9 no
C24 C23 H23 119.9 no
C19 C24 C23 121.0(5) no
C19 C24 H24 119.5 no
C23 C24 H24 119.5 no
C26 C25 C30 115.3(5) no
C26 C25 Sn3 122.1(4) no
C30 C25 Sn3 122.4(4) no
C27 C26 C25 123.6(5) no
C27 C26 H26 118.2 no
C25 C26 H26 118.2 no
C26 C27 C28 118.9(5) no
C26 C27 H27 120.6 no
C28 C27 H27 120.6 no
C29 C28 C27 119.4(5) no
C29 C28 H28 120.3 no
C27 C28 H28 120.3 no
C30 C29 C28 120.9(5) no
C30 C29 H29 119.5 no
C28 C29 H29 119.5 no
C29 C30 C25 121.8(5) no
C29 C30 H30 119.1 no
C25 C30 H30 119.1 no
C32 C31 C36 116.8(4) no
C32 C31 Sn3 121.0(4) no
C36 C31 Sn3 121.8(3) no
C31 C32 C33 122.4(5) no
C31 C32 H32 118.8 no
C33 C32 H32 118.8 no
C34 C33 C32 118.7(5) no
C34 C33 H33 120.7 no
C32 C33 H33 120.7 no
C35 C34 C33 120.3(5) no
C35 C34 H34 119.8 no
C33 C34 H34 119.8 no
C34 C35 C36 120.4(5) no
C34 C35 H35 119.8 no
C36 C35 H35 119.8 no
C35 C36 C31 121.2(5) no
C35 C36 H36 119.4 no
C31 C36 H36 119.4 no
C38 C37 C42 117.5(5) no
C38 C37 Sn4 121.6(4) no
C42 C37 Sn4 120.9(4) no
C39 C38 C37 121.3(5) no
C39 C38 H38 119.3 no
C37 C38 H38 119.3 no
C38 C39 C40 120.9(5) no
C38 C39 H39 119.5 no
C40 C39 H39 119.5 no
C41 C40 C39 119.0(5) no
C41 C40 H40 120.5 no
C39 C40 H40 120.5 no
C40 C41 C42 120.5(5) no
C40 C41 H41 119.8 no
C42 C41 H41 119.8 no
C41 C42 C37 120.8(5) no
C41 C42 H42 119.6 no
C37 C42 H42 119.6 no
C44 C43 C48 118.4(5) no
C44 C43 Sn4 120.9(4) no
C48 C43 Sn4 120.7(4) no
C43 C44 C45 120.9(5) no
C43 C44 H44 119.6 no
C45 C44 H44 119.6 no
C46 C45 C44 120.6(5) no
C46 C45 H45 119.7 no
C44 C45 H45 119.7 no
C47 C46 C45 119.7(6) no
C47 C46 H46 120.1 no
C45 C46 H46 120.1 no
C46 C47 C48 120.9(5) no
C46 C47 H47 119.6 no
C48 C47 H47 119.6 no
C43 C48 C47 119.5(5) no
C43 C48 H48 120.2 no
C47 C48 H48 120.2 no
Cl5A C49 Cl6A 115.9(5) no
Cl6B C49 Cl5B 109.8(14) no
H49A C49 H49B 107.4 no
Cl6B C49 H49C 108.7 no
Cl5B C49 H49C 108.5 no
Cl6B C49 H49D 111.4 no
Cl5B C49 H49D 110.2 no
H49C C49 H49D 108.1 no

loop_
_geom_bond_atom_site_label_1
_geom_bond_atom_site_label_2
_geom_bond_distance
_geom_bond_publ_flag
Sn1 O1 2.052(3) yes
Sn1 C7 2.096(4) yes
Sn1 C1 2.101(4) yes
Sn1 O2 2.109(2) yes
Sn1 Cl1 2.6881(12) yes
Sn3 O1 2.032(3) yes
Sn3 C25 2.108(5) yes
Sn3 C31 2.121(5) yes
Sn3 Cl3 2.4460(12) yes
Sn3 Cl1 2.6847(13) yes
Sn2 O2 2.052(3) yes
Sn2 C13 2.109(4) yes
Sn2 C19 2.114(4) yes
Sn2 O1 2.128(2) yes
Sn2 Cl2 2.6557(12) yes
Sn4 O2 2.026(3) yes
Sn4 C37 2.114(5) yes
Sn4 C43 2.118(5) yes
Sn4 Cl4 2.4397(12) yes
Sn4 Cl2 2.7358(12) yes
C1 C6 1.357(6) no
C1 C2 1.398(6) no
C2 C3 1.372(7) no
C2 H2 0.9300 no
C3 C4 1.355(7) no
C3 H3 0.9300 no
C4 C5 1.358(7) no
C4 H4 0.9300 no
C5 C6 1.382(7) no
C5 H5 0.9300 no
C6 H6 0.9300 no
C7 C12 1.353(6) no
C7 C8 1.366(6) no
C8 C9 1.370(8) no
C8 H8 0.9300 no
C9 C10 1.360(8) no
C9 H9 0.9300 no
C10 C11 1.350(7) no
C10 H10 0.9300 no
C11 C12 1.375(7) no
C11 H11 0.9300 no
C12 H12 0.9300 no
C13 C14 1.371(6) no
C13 C18 1.420(6) no
C14 C15 1.374(7) no
C14 H14 0.9300 no
C15 C16 1.359(7) no
C15 H15 0.9300 no
C16 C17 1.371(7) no
C16 H16 0.9300 no
C17 C18 1.377(7) no
C17 H17 0.9300 no
C18 H18 0.9300 no
C19 C24 1.375(6) no
C19 C20 1.386(6) no
C20 C21 1.369(6) no
C20 H20 0.9300 no
C21 C22 1.359(7) no
C21 H21 0.9300 no
C22 C23 1.368(6) no
C22 H22 0.9300 no
C23 C24 1.382(6) no
C23 H23 0.9300 no
C24 H24 0.9300 no
C25 C26 1.385(6) no
C25 C30 1.408(6) no
C26 C27 1.369(6) no
C26 H26 0.9300 no
C27 C28 1.387(6) no
C27 H27 0.9300 no
C28 C29 1.367(7) no
C28 H28 0.9300 no
C29 C30 1.363(6) no
C29 H29 0.9300 no
C30 H30 0.9300 no
C31 C32 1.379(6) no
C31 C36 1.392(6) no
C32 C33 1.391(6) no
C32 H32 0.9300 no
C33 C34 1.383(6) no
C33 H33 0.9300 no
C34 C35 1.352(7) no
C34 H34 0.9300 no
C35 C36 1.388(6) no
C35 H35 0.9300 no
C36 H36 0.9300 no
C37 C38 1.372(6) no
C37 C42 1.390(6) no
C38 C39 1.367(6) no
C38 H38 0.9300 no
C39 C40 1.367(6) no
C39 H39 0.9300 no
C40 C41 1.363(7) no
C40 H40 0.9300 no
C41 C42 1.379(7) no
C41 H41 0.9300 no
C42 H42 0.9300 no
C43 C44 1.363(6) no
C43 C48 1.394(6) no
C44 C45 1.375(7) no
C44 H44 0.9300 no
C45 C46 1.366(7) no
C45 H45 0.9300 no
C46 C47 1.338(7) no
C46 H46 0.9300 no
C47 C48 1.396(7) no
C47 H47 0.9300 no
C48 H48 0.9300 no
C49 Cl6B 1.61(3) no
C49 Cl5A 1.683(8) no
C49 Cl6A 1.765(7) no
C49 Cl5B 1.85(2) no
C49 H49A 0.9700 no
C49 H49B 0.9700 no
C49 H49C 0.9599 no
C49 H49D 0.9599 no
